data_2007186
loop_
_publ_author_name
'Lis, Tadeusz'
'Mazurek, Jaros\/law'
'Okabe, Nobuo'

_publ_section_title
;
 <small>L</small>-Histidinol Phosphate Tetrahydrate: Redetermination at
 110 and 240K
;
_journal_issue 4
_journal_name_full 'Acta Crystallographica Section C'
_journal_page_first 559
_journal_page_last 561
_journal_paper_doi 10.1107/S0108270197016776
_journal_volume 54
_journal_year 1998
_chemical_formula_moiety 'C6 H12 N3 O4 P, 4(H2 O)'
_chemical_formula_sum 'C6 H20 N3 O8 P'
_chemical_formula_weight 293.22
_chemical_name_systematic
;
L-histidinol phosphate tetrahydrate
;
_space_group_IT_number 4
_symmetry_cell_setting monoclinic
_symmetry_space_group_name_Hall 'P 2yb'
_symmetry_space_group_name_H-M 'P 1 21 1'
_cell_angle_alpha 90.
_cell_angle_beta 104.46(7)
_cell_angle_gamma 90.
_cell_formula_units_Z 2
_cell_length_a 9.337(8)
_cell_length_b 7.597(4)
_cell_length_c 9.321(6)
_cell_measurement_reflns_used 44
_cell_measurement_temperature 110.0(10)
_cell_measurement_theta_max 17
_cell_measurement_theta_min 8
_cell_volume 640.2(8)
_diffrn_ambient_temperature 110.0(10)
_diffrn_measurement_device 'Kuma KM4 automatic'
_diffrn_measurement_method \w/2\q
_diffrn_radiation_monochromator graphite
_diffrn_radiation_source 'fine-focus sealed tube'
_diffrn_radiation_type MoK\a
_diffrn_radiation_wavelength 0.71073
_diffrn_reflns_av_R_equivalents 0.028
_diffrn_reflns_av_sigmaI/netI 0.0337
_diffrn_reflns_limit_h_max 11
_diffrn_reflns_limit_h_min -13
_diffrn_reflns_limit_k_max 10
_diffrn_reflns_limit_k_min 0
_diffrn_reflns_limit_l_max 13
_diffrn_reflns_limit_l_min -13
_diffrn_reflns_number 3873
_diffrn_reflns_theta_max 30
_diffrn_reflns_theta_min 2
_diffrn_standards_decay_% 1
_diffrn_standards_interval_count 100
_diffrn_standards_number 3
_exptl_absorpt_coefficient_mu 0.253
_exptl_absorpt_correction_type none
_exptl_crystal_colour colorless
_exptl_crystal_density_diffrn 1.521
_exptl_crystal_density_method 'not measured'
_exptl_crystal_description plate
_exptl_crystal_F_000 312
_exptl_crystal_size_max 0.4
_exptl_crystal_size_mid 0.3
_exptl_crystal_size_min 0.18
_refine_diff_density_max 0.51
_refine_diff_density_min -0.28
_refine_ls_abs_structure_details 'Flack (1983) parameter = -0.06(8)'
_refine_ls_extinction_method none
_refine_ls_goodness_of_fit_all 1.104
_refine_ls_goodness_of_fit_obs 1.131
_refine_ls_hydrogen_treatment refall
_refine_ls_matrix_type full
_refine_ls_number_parameters 242
_refine_ls_number_reflns 2007
_refine_ls_number_restraints 0
_refine_ls_restrained_S_all 1.104
_refine_ls_restrained_S_obs 1.131
_refine_ls_R_factor_all 0.038
_refine_ls_R_factor_obs .027
_refine_ls_shift/esd_max 0.081
_refine_ls_shift/esd_mean 0.006
_refine_ls_structure_factor_coef Fsqd
_refine_ls_weighting_details 'w = 1/[\s^2^(Fo^2^)+(0.045P)^2^+0.012P] where P = (Fo^2^+2Fc^2^)/3'
_refine_ls_weighting_scheme calc
_refine_ls_wR_factor_all 0.069
_refine_ls_wR_factor_obs .065
_reflns_number_observed 1773
_reflns_number_total 2007
_reflns_observed_criterion >2sigma(I)
_cod_data_source_file mu1353.cif
_cod_data_source_block 110K
_cod_depositor_comments
;
The following automatic conversions were performed:

'_refine_ls_weighting_scheme' value 'calc w =
1/[\s^2^(Fo^2^)+(0.045P)^2^+0.012P] where P = (Fo^2^+2Fc^2^)/3' was
changed to 'calc'. New tag '_refine_ls_weighting_details' was
created. The value of the new tag was set to 'w =
1/[\s^2^(Fo^2^)+(0.045P)^2^+0.012P] where P = (Fo^2^+2Fc^2^)/3'.

Automatic conversion script
Id: cif_fix_values 3143 2015-03-26 13:38:13Z robertas 
;
_cod_original_sg_symbol_H-M 'P 21'
_cod_database_code 2007186

loop_
_symmetry_equiv_pos_as_xyz
'x, y, z'
'-x, y+1/2, -z'

loop_
_atom_site_aniso_label
_atom_site_aniso_U_11
_atom_site_aniso_U_22
_atom_site_aniso_U_33
_atom_site_aniso_U_12
_atom_site_aniso_U_13
_atom_site_aniso_U_23
P .0069(2) .0087(2) .0103(2) -.0001(2) .00320(12) -.0008(2)
O1 .0111(6) .0092(6) .0212(6) -.0009(5) .0078(5) -.0020(5)
O2 .0089(6) .0129(6) .0217(6) -.0019(5) .0056(5) -.0033(5)
O3 .0113(6) .0229(7) .0132(5) .0024(5) .0033(4) .0049(5)
O4 .0138(6) .0163(6) .0115(5) .0006(6) .0062(4) -.0011(6)
O5 .0146(7) .0600(13) .0148(6) .0020(8) .0047(5) -.0048(8)
O6 .0192(7) .0264(9) .0242(7) -.0086(7) -.0015(6) .0083(7)
O7 .0138(6) .0212(9) .0213(6) .0018(6) .0037(5) .0004(6)
O8 .0178(7) .0164(7) .0262(7) -.0012(6) .0125(6) -.0019(6)
N1 .0104(7) .0115(7) .0128(6) .0003(6) .0028(5) .0000(5)
N2 .0106(7) .0171(8) .0133(6) -.0015(6) .0050(5) -.0004(7)
N3 .0086(6) .0229(8) .0142(6) -.0012(6) .0028(5) -.0002(6)
C1 .0104(8) .0109(8) .0171(7) -.0013(6) .0061(6) -.0013(7)
C2 .0095(6) .0106(7) .0123(6) -.0006(7) .0034(5) -.0004(7)
C3 .0090(6) .0189(8) .0117(6) .0014(8) .0034(5) -.0017(8)
C4 .0108(7) .0167(10) .0121(7) .0000(7) .0035(6) -.0009(6)
C5 .0126(8) .0207(9) .0136(7) -.0026(7) .0023(6) -.0009(7)
C6 .0106(6) .0226(10) .0129(6) -.0002(8) .0046(6) .0000(7)

loop_
_atom_site_label
_atom_site_fract_x
_atom_site_fract_y
_atom_site_fract_z
_atom_site_U_iso_or_equiv
_atom_site_thermal_displace_type
_atom_site_calc_flag
_atom_site_refinement_flags
_atom_site_occupancy
_atom_site_disorder_group
_atom_site_type_symbol
P .58258(4) .5 .22179(4) .00848(10) Uani d . 1 . P
O1 .54673(14) .7042(2) .24145(15) .0132(3) Uani d . 1 . O
O2 .43447(13) .4135(2) .20554(15) .0142(3) Uani d . 1 . O
O3 .69884(14) .4407(3) .35700(14) .0158(3) Uani d . 1 . O
O4 .64101(13) .4857(3) .08399(12) .0133(3) Uani d . 1 . O
O5 .7384(2) .4122(4) .6549(2) .0296(4) Uani d . 1 . O
O6 .2417(2) .6808(3) -.0136(2) .0245(4) Uani d . 1 . O
O7 .0245(2) .4571(3) .8486(2) .0189(3) Uani d . 1 . O
O8 .8535(2) .6703(3) -.0098(2) .0189(3) Uani d . 1 . O
N1 .4680(2) 1.0553(3) .2107(2) .0116(3) Uani d . 1 . N
N2 .8097(2) .9245(3) .6912(2) .0133(3) Uani d . 1 . N
N3 1.0233(2) .9394(3) .6428(2) .0152(3) Uani d . 1 . N
C1 .6562(2) .8295(3) .2260(2) .0123(4) Uani d . 1 . C
C2 .6209(2) 1.0033(3) .2887(2) .0107(3) Uani d . 1 . C
C3 .6310(2) 1.0013(4) .4540(2) .0131(3) Uani d . 1 . C
C4 .7840(2) .9719(3) .5447(2) .0131(4) Uani d . 1 . C
C5 .9546(2) .9067(3) .7474(2) .0158(4) Uani d . 1 . C
C6 .9187(2) .9805(3) .5142(2) .0151(4) Uani d . 1 . C
H11 .748(3) .780(4) .277(3) .015(7) Uiso d . 1 . H
H12 .659(3) .840(4) .123(3) .007(6) Uiso d . 1 . H
H2 .680(3) 1.090(4) .268(3) .008(6) Uiso d . 1 . H
H31 .570(4) .903(5) .477(4) .033(9) Uiso d . 1 . H
H32 .592(4) 1.117(5) .489(3) .027(8) Uiso d . 1 . H
H5 .995(3) .865(4) .844(3) .023(7) Uiso d . 1 . H
H6 .943(3) 1.014(5) .423(3) .026(7) Uiso d . 1 . H
H01 .405(3) 1.011(5) .251(3) .019(7) Uiso d . 1 . H
H02 .456(3) 1.029(4) .118(3) .016(6) Uiso d . 1 . H
H03 .457(3) 1.166(5) .215(3) .016(7) Uiso d . 1 . H
H51 .734(4) .445(5) .574(4) .038(10) Uiso d . 1 . H
H52 .828(4) .432(5) .704(3) .029(8) Uiso d . 1 . H
H61 .292(4) .757(6) -.036(4) .035(9) Uiso d . 1 . H
H62 .288(4) .615(6) .050(5) .053(11) Uiso d . 1 . H
H71 .050(4) .357(5) .894(3) .026(8) Uiso d . 1 . H
H72 .103(4) .532(5) .884(4) .034(9) Uiso d . 1 . H
H81 .891(3) .590(5) -.046(3) .023(7) Uiso d . 1 . H
H82 .802(4) .612(5) .018(4) .034(9) Uiso d . 1 . H
H20 .745(3) .906(4) .738(3) .015(6) Uiso d . 1 . H
H30 1.121(3) .940(5) .653(3) .029(8) Uiso d . 1 . H

loop_
_atom_type_symbol
_atom_type_description
_atom_type_scat_dispersion_real
_atom_type_scat_dispersion_imag
_atom_type_scat_source
C C 0.0033 0.0016 'International Tables Vol C Tables 4.2.6.8 and 6.1.1.4'
H H 0.0000 0.0000 'International Tables Vol C Tables 4.2.6.8 and 6.1.1.4'
N N 0.0061 0.0033 'International Tables Vol C Tables 4.2.6.8 and 6.1.1.4'
O O 0.0106 0.0060 'International Tables Vol C Tables 4.2.6.8 and 6.1.1.4'
P P 0.1023 0.0942 'International Tables Vol C Tables 4.2.6.8 and 6.1.1.4'

loop_
_geom_angle_atom_site_label_1
_geom_angle_atom_site_label_2
_geom_angle_atom_site_label_3
_geom_angle
_geom_angle_publ_flag
O1 P O2 102.70(10) yes
O1 P O3 108.60(10) yes
O1 P O4 107.10(10) yes
O2 P O3 113.80(10) yes
O2 P O4 113.50(10) yes
O3 P O4 110.40(10) yes
C1 O1 P 117.2(2) yes
C5 N2 C4 109.0(2) yes
C5 N3 C6 108.4(2) yes
O1 C1 C2 108.2(2) yes
N1 C2 C1 108.5(2) yes
N1 C2 C3 107.9(2) yes
C1 C2 C3 114.8(2) yes
C4 C3 C2 112.7(2) yes
C6 C4 N2 106.2(2) yes
C6 C4 C3 133.1(2) yes
N2 C4 C3 120.7(2) yes
N3 C5 N2 109.0(2) yes
C4 C6 N3 107.4(2) yes
H51 O5 H52 105(4) n
H61 O6 H62 113(4) n
H71 O7 H72 105(4) n
H81 O8 H82 94(4) n
C2 N1 H01 112(2) n
C2 N1 H02 107(2) n
H01 N1 H02 115(3) n
C2 N1 H03 111(2) n
H01 N1 H03 106(3) n
H02 N1 H03 107(3) n
C5 N2 H20 125(2) n
C4 N2 H20 126(2) n
C5 N3 H30 126(2) n
C6 N3 H30 125(2) n
O1 C1 H11 105(2) n
C2 C1 H11 114(2) n
O1 C1 H12 110(2) n
C2 C1 H12 112(2) n
H11 C1 H12 107(2) n
N1 C2 H2 105(2) n
C1 C2 H2 110(2) n
C3 C2 H2 109(2) n
C4 C3 H31 106(2) n
C2 C3 H31 110(2) n
C4 C3 H32 108(2) n
C2 C3 H32 112(2) n
H31 C3 H32 107(3) n
N3 C5 H5 128(2) n
N2 C5 H5 123(2) n
C4 C6 H6 129(2) n
N3 C6 H6 123(2) n

loop_
_geom_bond_atom_site_label_1
_geom_bond_atom_site_label_2
_geom_bond_site_symmetry_2
_geom_bond_distance
_geom_bond_publ_flag
P O1 . 1.607(2) yes
P O2 . 1.504(2) yes
P O3 . 1.512(2) yes
P O4 . 1.520(2) yes
O1 C1 . 1.430(2) yes
N1 C2 . 1.485(2) yes
N2 C5 . 1.330(3) yes
N2 C4 . 1.375(2) yes
N3 C5 . 1.318(2) yes
N3 C6 . 1.380(2) yes
C1 C2 . 1.513(3) yes
C2 C3 . 1.520(2) yes
C3 C4 . 1.484(3) yes
C4 C6 . 1.358(2) yes
O5 H51 . .79(4) n
O5 H52 . .86(4) n
O6 H61 . .80(4) n
O6 H62 . .81(5) n
O7 H71 . .87(4) n
O7 H72 . .92(4) n
O8 H81 . .82(4) n
O8 H82 . .74(4) n
N1 H01 . .84(3) n
N1 H02 . .87(3) n
N1 H03 . .85(4) n
N2 H20 . .84(3) n
N3 H30 . .89(3) n
C1 H11 . .95(3) n
C1 H12 . .97(3) n
C2 H2 . .91(3) n
C3 H31 . 1.00(4) n
C3 H32 . 1.03(4) n
C5 H5 . .94(4) n
C6 H6 . .97(3) n

loop_
_geom_torsion_atom_site_label_1
_geom_torsion_atom_site_label_2
_geom_torsion_atom_site_label_3
_geom_torsion_atom_site_label_4
_geom_torsion
_geom_torsion_publ_flag
O2 P O1 C1 -166.0(2) yes
O3 P O1 C1 73.0(2) yes
O4 P O1 C1 -46.2(2) yes
P O1 C1 C2 -164.7(2) yes
O1 C1 C2 N1 -56.5(2) yes
O1 C1 C2 C3 64.3(2) yes
N1 C2 C3 C4 -173.1(2) yes
C1 C2 C3 C4 65.7(3) yes
C2 C3 C4 C6 15.1(4) yes
C2 C3 C4 N2 -164.4(2) yes
C5 N2 C4 C6 0.6(3) ?
C5 N2 C4 C3 -179.8(2) ?
C6 N3 C5 N2 0.2(3) ?
C4 N2 C5 N3 -0.5(3) ?
N2 C4 C6 N3 -0.4(3) ?
C3 C4 C6 N3 -179.9(3) ?
C5 N3 C6 C4 0.1(3) ?

loop_
_cod_related_entry_id
_cod_related_entry_database
_cod_related_entry_code
1 ChemSpider 30652198
